data_1509398
loop_
_publ_author_name
'Okunera, A.S.'
'Pakhomov, V.I.'
'Sorokina, O.V.'
'Fedorov, P.M.'

_publ_section_title
;
 Structure and elastic properties of Ag In (W O4)2
;
_journal_name_full
;
Koordinatsionnaya Khimiya (= Coordination Chemistry (USSR))
;
_journal_page_first 765
_journal_page_last 767
_journal_volume 3
_journal_year 1977
_chemical_formula_sum 'Ag In O8 W2'
_chemical_name_systematic 'Ag In (W O4)2'
_space_group_IT_number 13
_symmetry_space_group_name_Hall '-P 2yc'
_symmetry_space_group_name_H-M 'P 1 2/c 1'
_cell_angle_alpha 90
_cell_angle_beta 90
_cell_angle_gamma 90
_cell_formula_units_Z 2
_cell_length_a 10.44
_cell_length_b 5.87
_cell_length_c 5.07
_cell_volume 310.704
_citation_journal_id_ASTM KOKHDC
_cod_data_source_file silver1-2_338.cif
_cod_data_source_block Ag1In1O8W2
_cod_original_cell_volume 310.7038
_cod_original_formula_sum 'Ag1 In1 O8 W2'
_cod_database_code 1509398

loop_
_symmetry_equiv_pos_as_xyz
x,y,z
-x,y,-z+1/2
-x,-y,-z
x,-y,z-1/2

loop_
_atom_site_label
_atom_site_type_symbol
_atom_site_fract_x
_atom_site_fract_y
_atom_site_fract_z
_atom_site_occupancy
_atom_site_U_iso_or_equiv
O4 O-2 0.173 0.093 0.613 1 0.0
W1 W+6 0.2608 0.1775 0.26 1 0.0
Ag1 Ag+1 0 0.3049 0.75 1 0.0
O1 O-2 0.375 0.099 0.927 1 0.0
O3 O-2 0.163 0.37 0.123 1 0.0
O2 O-2 0.384 0.37 0.374 1 0.0
In1 In+3 0.5 0.3123 0.75 1 0.0
